data_7202094
loop_
_publ_author_name
'Carlucci, Lucia'
'Ciani, Gianfranco'
'Maggini, Simona'
'Proserpio, Davide M.'

_publ_section_title
;
 Metal--organic coordination frameworks assembled with the long
 flexible ligand 4,4&#x2032;-bis(imidazol-1-ylmethyl)biphenyl
;
_journal_issue 9
_journal_name_full CrystEngComm
_journal_page_first 1191
_journal_paper_doi 10.1039/b803815e
_journal_volume 10
_journal_year 2008
_chemical_formula_sum 'C46 H56 Cu N8 O10 S'
_chemical_formula_weight 976.59
_space_group_IT_number 13
_symmetry_cell_setting monoclinic
_symmetry_space_group_name_Hall '-P 2yc'
_symmetry_space_group_name_H-M 'P 1 2/c 1'
_atom_sites_solution_hydrogens geom
_atom_sites_solution_primary direct
_atom_sites_solution_secondary difmap
_cell_angle_alpha 90.00
_cell_angle_beta 91.729(2)
_cell_angle_gamma 90.00
_cell_formula_units_Z 2
_cell_length_a 14.1572(17)
_cell_length_b 9.6534(12)
_cell_length_c 17.317(2)
_cell_measurement_reflns_used 3226
_cell_measurement_temperature 150(2)
_cell_measurement_theta_max 21
_cell_measurement_theta_min 3
_cell_volume 2365.6(5)
_computing_molecular_graphics TOPOS
_computing_structure_refinement 'SHELXL-97 (Sheldrick, 1997)'
_computing_structure_solution SIR92
_diffrn_ambient_temperature 150(2)
_diffrn_detector_type CCD_plate
_diffrn_measured_fraction_theta_full 0.996
_diffrn_measured_fraction_theta_max 0.996
_diffrn_measurement_device SMART
_diffrn_measurement_method omega-scan
_diffrn_radiation_monochromator graphite
_diffrn_radiation_source 'fine-focus sealed tube'
_diffrn_radiation_type MoK\a
_diffrn_radiation_wavelength 0.71073
_diffrn_reflns_av_R_equivalents 0.0565
_diffrn_reflns_av_sigmaI/netI 0.0384
_diffrn_reflns_limit_h_max 15
_diffrn_reflns_limit_h_min -15
_diffrn_reflns_limit_k_max 10
_diffrn_reflns_limit_k_min -10
_diffrn_reflns_limit_l_max 18
_diffrn_reflns_limit_l_min -18
_diffrn_reflns_number 17518
_diffrn_reflns_theta_full 22.53
_diffrn_reflns_theta_max 22.53
_diffrn_reflns_theta_min 2.11
_diffrn_standards_decay_% 6
_exptl_absorpt_coefficient_mu 0.571
_exptl_absorpt_correction_T_max 1.00
_exptl_absorpt_correction_T_min 0.85
_exptl_absorpt_correction_type empirical
_exptl_crystal_colour 'pale blue'
_exptl_crystal_density_diffrn 1.371
_exptl_crystal_density_method 'not measured'
_exptl_crystal_description column
_exptl_crystal_F_000 1026
_exptl_crystal_size_max 0.20
_exptl_crystal_size_mid 0.10
_exptl_crystal_size_min 0.08
_refine_diff_density_max 1.437
_refine_diff_density_min -1.210
_refine_diff_density_rms 0.092
_refine_ls_extinction_method none
_refine_ls_goodness_of_fit_all 1.041
_refine_ls_hydrogen_treatment constr
_refine_ls_matrix_type full
_refine_ls_number_parameters 302
_refine_ls_number_reflns 3104
_refine_ls_number_restraints 0
_refine_ls_restrained_S_all 1.041
_refine_ls_R_factor_all 0.0822
_refine_ls_R_factor_obs 0.0654
_refine_ls_shift/su_max 0.004
_refine_ls_shift/su_mean 0.000
_refine_ls_structure_factor_coef Fsqd
_refine_ls_weighting_details 'calc w=1/[\s^2^(Fo^2^)+(0.1156P)^2^+6.8203P] where P=(Fo^2^+2Fc^2^)/3'
_refine_ls_weighting_scheme calc
_refine_ls_wR_factor_all 0.1929
_refine_ls_wR_factor_obs 0.1777
_reflns_number_observed 2502
_reflns_number_total 3104
_reflns_observed_criterion >2sigma(I)
_cod_data_source_file b803815e.txt
_cod_data_source_block 7_lu669_[Cu(BIMB)2(H2O)2](H2O)2(acetone)2(SO4)
_cod_depositor_comments
;
The following automatic conversions were performed:
'_symmetry_cell_setting' value 'Monoclinic' changed to 'monoclinic'
according to '/home/saulius/struct/CIF-dictionaries/cif_core.dic'
dictionary named 'cif_core.dic' version 2.4.1 from 2010-06-29.

Automatic conversion script
Id: cif_fix_enum 1527 2010-12-29 10:47:43Z saulius 
;
_cod_original_cell_volume 2365.5(5)
_cod_original_sg_symbol_H-M 'P2/c '
_cod_database_code 7202094

loop_
_symmetry_equiv_pos_as_xyz
'x, y, z'
'-x, y, -z+1/2'
'-x, -y, -z'
'x, -y, z-1/2'

loop_
_atom_site_label
_atom_site_type_symbol
_atom_site_fract_x
_atom_site_fract_y
_atom_site_fract_z
_atom_site_U_iso_or_equiv
_atom_site_adp_type
_atom_site_occupancy
_atom_site_symmetry_multiplicity
_atom_site_calc_flag
_atom_site_refinement_flags
_atom_site_disorder_assembly
_atom_site_disorder_group
C1 C -0.0802(4) 0.0462(6) 0.6545(3) 0.0257(12) Uani 1 1 d . . .
H1 H -0.0873 -0.0486 0.6619 0.031 Uiso 1 1 calc R . .
C2 C -0.0472(4) 0.2437(6) 0.6049(3) 0.0302(13) Uani 1 1 d . . .
H2 H -0.0264 0.3108 0.5709 0.036 Uiso 1 1 calc R . .
C3 C -0.0820(4) 0.2696(6) 0.6748(3) 0.0303(13) Uani 1 1 d . . .
H3 H -0.0908 0.3560 0.6972 0.036 Uiso 1 1 calc R . .
C4 C -0.1443(4) 0.1150(6) 0.7817(3) 0.0284(13) Uani 1 1 d . . .
H4A H -0.1255 0.1870 0.8181 0.034 Uiso 1 1 calc R . .
H4B H -0.1212 0.0271 0.8018 0.034 Uiso 1 1 calc R . .
C5 C -0.2503(4) 0.1108(5) 0.7737(3) 0.0240(12) Uani 1 1 d . . .
C6 C -0.2965(4) -0.0101(6) 0.7514(3) 0.0302(13) Uani 1 1 d . . .
H6 H -0.2615 -0.0899 0.7426 0.036 Uiso 1 1 calc R . .
C7 C -0.3037(4) 0.2283(6) 0.7871(3) 0.0282(13) Uani 1 1 d . . .
H7 H -0.2737 0.3100 0.8024 0.034 Uiso 1 1 calc R . .
C8 C -0.3932(4) -0.0137(5) 0.7422(3) 0.0296(13) Uani 1 1 d . . .
H8 H -0.4228 -0.0959 0.7273 0.036 Uiso 1 1 calc R . .
C9 C -0.4005(4) 0.2250(6) 0.7780(3) 0.0288(13) Uani 1 1 d . . .
H9 H -0.4350 0.3049 0.7875 0.035 Uiso 1 1 calc R . .
C10 C -0.4483(4) 0.1050(5) 0.7548(3) 0.0256(12) Uani 1 1 d . . .
C11 C -0.1152(4) -0.2467(6) 0.5448(3) 0.0293(13) Uani 1 1 d . . .
H11 H -0.0654 -0.2842 0.5741 0.035 Uiso 1 1 calc R . .
C12 C -0.2533(4) -0.2208(6) 0.4898(3) 0.0351(14) Uani 1 1 d . . .
H13 H -0.3159 -0.2347 0.4738 0.042 Uiso 1 1 calc R . .
C13 C -0.1976(4) -0.1127(6) 0.4710(3) 0.0295(13) Uani 1 1 d . . .
H12 H -0.2155 -0.0388 0.4393 0.035 Uiso 1 1 calc R . .
C14 C -0.2268(4) -0.4396(6) 0.5680(4) 0.0361(14) Uani 1 1 d . . .
H14A H -0.1728 -0.4792 0.5958 0.043 Uiso 1 1 calc R . .
H14B H -0.2438 -0.5014 0.5257 0.043 Uiso 1 1 calc R . .
C15 C -0.3089(4) -0.4295(6) 0.6219(3) 0.0327(14) Uani 1 1 d . . .
C16 C -0.4002(4) -0.4588(6) 0.5964(4) 0.0366(14) Uani 1 1 d . . .
H16 H -0.4116 -0.4841 0.5451 0.044 Uiso 1 1 calc R . .
C17 C -0.2928(4) -0.3916(5) 0.6989(3) 0.0320(14) Uani 1 1 d . . .
H17 H -0.2319 -0.3708 0.7171 0.038 Uiso 1 1 calc R . .
C18 C -0.4749(4) -0.4511(6) 0.6459(3) 0.0332(14) Uani 1 1 d . . .
H18 H -0.5358 -0.4701 0.6273 0.040 Uiso 1 1 calc R . .
C19 C -0.3678(4) -0.3849(6) 0.7481(3) 0.0343(14) Uani 1 1 d . . .
H19 H -0.3564 -0.3593 0.7993 0.041 Uiso 1 1 calc R . .
C20 C -0.4602(4) -0.4154(5) 0.7234(3) 0.0285(13) Uani 1 1 d . . .
C21 C 0.4244(7) -0.1383(10) 0.5498(7) 0.111(4) Uani 1 1 d . . .
H21A H 0.4374 -0.1763 0.6003 0.166 Uiso 1 1 calc R . .
H21B H 0.4116 -0.0410 0.5542 0.166 Uiso 1 1 calc R . .
H21C H 0.4782 -0.1519 0.5182 0.166 Uiso 1 1 calc R . .
C22 C 0.3435(6) -0.2069(8) 0.5151(5) 0.059(2) Uani 1 1 d . . .
C23 C 0.3139(6) -0.1781(8) 0.4343(4) 0.065(2) Uani 1 1 d . . .
H23A H 0.2558 -0.2258 0.4223 0.098 Uiso 1 1 calc R . .
H23B H 0.3619 -0.2096 0.4005 0.098 Uiso 1 1 calc R . .
H23C H 0.3047 -0.0803 0.4276 0.098 Uiso 1 1 calc R . .
N1 N -0.0470(3) 0.1028(4) 0.5911(2) 0.0268(11) Uani 1 1 d . . .
N2 N -0.1021(3) 0.1426(4) 0.7064(2) 0.0244(10) Uani 1 1 d . . .
N3 N -0.1103(3) -0.1302(4) 0.5063(2) 0.0268(11) Uani 1 1 d . . .
N4 N -0.2002(3) -0.3050(5) 0.5367(2) 0.0273(11) Uani 1 1 d . . .
O1 O -0.0216(3) -0.4141(4) 0.6824(2) 0.0335(9) Uani 1 1 d . . .
O2 O 0.0820(3) -0.2391(4) 0.7344(2) 0.0416(10) Uani 1 1 d . . .
O3 O 0.2986(5) -0.2850(7) 0.5552(3) 0.092(2) Uani 1 1 d . . .
O1W O 0.0985(3) -0.1635(4) 0.5846(2) 0.0379(10) Uani 1 1 d . . .
O2W O 0.1327(9) -0.5045(9) 0.6062(8) 0.244(8) Uani 1 1 d . . .
S S 0.0000 -0.32695(18) 0.7500 0.0245(5) Uani 1 2 d S . .
Cu Cu 0.0000 0.0000 0.5000 0.0289(4) Uani 1 2 d S . .

loop_
_atom_site_aniso_label
_atom_site_aniso_U_11
_atom_site_aniso_U_22
_atom_site_aniso_U_33
_atom_site_aniso_U_23
_atom_site_aniso_U_13
_atom_site_aniso_U_12
C1 0.023(3) 0.024(3) 0.030(3) -0.002(3) 0.000(2) -0.004(2)
C2 0.030(3) 0.025(3) 0.036(3) 0.007(3) 0.002(3) -0.006(2)
C3 0.031(3) 0.027(3) 0.033(3) 0.001(3) 0.002(3) 0.003(2)
C4 0.022(3) 0.036(3) 0.027(3) 0.002(3) 0.000(2) 0.000(2)
C5 0.024(3) 0.029(3) 0.019(3) 0.001(2) 0.002(2) -0.002(2)
C6 0.028(3) 0.025(3) 0.038(3) 0.001(3) 0.004(3) 0.006(2)
C7 0.024(3) 0.026(3) 0.034(3) -0.003(2) -0.002(2) -0.002(2)
C8 0.027(3) 0.021(3) 0.041(3) -0.006(2) 0.000(3) -0.002(2)
C9 0.027(3) 0.022(3) 0.038(3) -0.001(2) 0.003(2) 0.002(2)
C10 0.023(3) 0.024(3) 0.030(3) 0.002(2) 0.001(2) 0.000(2)
C11 0.028(3) 0.029(3) 0.031(3) 0.004(3) 0.003(2) -0.005(2)
C12 0.023(3) 0.037(4) 0.046(4) -0.001(3) -0.001(3) -0.007(3)
C13 0.031(3) 0.030(3) 0.028(3) 0.004(3) 0.003(2) 0.000(2)
C14 0.033(3) 0.025(3) 0.050(4) 0.006(3) 0.012(3) -0.004(3)
C15 0.029(3) 0.021(3) 0.049(4) 0.011(3) 0.012(3) -0.005(2)
C16 0.036(4) 0.034(3) 0.040(3) 0.008(3) 0.007(3) -0.005(3)
C17 0.026(3) 0.022(3) 0.048(4) 0.000(3) 0.004(3) -0.004(2)
C18 0.023(3) 0.031(3) 0.045(4) 0.010(3) 0.003(3) -0.003(2)
C19 0.033(3) 0.025(3) 0.045(4) -0.004(3) 0.004(3) -0.003(2)
C20 0.029(3) 0.015(3) 0.042(3) 0.006(2) 0.004(2) -0.001(2)
C21 0.088(7) 0.080(7) 0.162(11) 0.047(7) -0.038(7) -0.025(6)
C22 0.063(5) 0.054(5) 0.061(5) 0.000(4) -0.001(4) 0.008(4)
C23 0.087(6) 0.065(5) 0.043(4) 0.003(4) -0.001(4) 0.013(4)
N1 0.026(2) 0.025(3) 0.030(3) 0.006(2) 0.003(2) -0.004(2)
N2 0.018(2) 0.026(3) 0.029(2) 0.002(2) 0.0013(18) -0.0012(19)
N3 0.027(3) 0.029(3) 0.025(2) -0.003(2) 0.0046(19) -0.005(2)
N4 0.023(2) 0.028(3) 0.031(3) 0.007(2) 0.005(2) -0.005(2)
O1 0.047(2) 0.025(2) 0.027(2) -0.0077(17) -0.0018(17) -0.0036(18)
O2 0.045(2) 0.040(2) 0.040(2) 0.0040(19) -0.0030(19) -0.016(2)
O3 0.099(5) 0.116(5) 0.061(4) 0.012(4) 0.005(3) -0.026(4)
O1W 0.038(2) 0.036(2) 0.040(2) 0.0065(19) 0.0031(18) -0.0078(18)
O2W 0.274(13) 0.118(7) 0.354(16) -0.154(9) 0.251(13) -0.090(8)
S 0.0315(11) 0.0184(10) 0.0235(10) 0.000 -0.0001(8) 0.000
Cu 0.0282(6) 0.0296(6) 0.0292(6) -0.0014(4) 0.0071(4) -0.0118(4)

loop_
_atom_type_symbol
_atom_type_description
_atom_type_scat_dispersion_real
_atom_type_scat_dispersion_imag
_atom_type_scat_source
C C 0.0033 0.0016 'International Tables Vol C Tables 4.2.6.8 and 6.1.1.4'
H H 0.0000 0.0000 'International Tables Vol C Tables 4.2.6.8 and 6.1.1.4'
N N 0.0061 0.0033 'International Tables Vol C Tables 4.2.6.8 and 6.1.1.4'
O O 0.0106 0.0060 'International Tables Vol C Tables 4.2.6.8 and 6.1.1.4'
S S 0.1246 0.1234 'International Tables Vol C Tables 4.2.6.8 and 6.1.1.4'
Cu Cu 0.3201 1.2651 'International Tables Vol C Tables 4.2.6.8 and 6.1.1.4'

loop_
_geom_angle_atom_site_label_1
_geom_angle_atom_site_label_2
_geom_angle_atom_site_label_3
_geom_angle
_geom_angle_site_symmetry_1
_geom_angle_site_symmetry_3
_geom_angle_publ_flag
N1 C1 N2 111.4(5) . . ?
N1 C1 Cu 33.0(2) . . ?
N2 C1 Cu 144.4(4) . . ?
N1 C1 H1 124.3 . . ?
N2 C1 H1 124.3 . . ?
Cu C1 H1 91.3 . . ?
C3 C2 N1 110.1(5) . . ?
C3 C2 Cu 140.4(4) . . ?
N1 C2 Cu 30.4(2) . . ?
C3 C2 H2 125.0 . . ?
N1 C2 H2 125.0 . . ?
Cu C2 H2 94.6 . . ?
C2 C3 N2 106.1(5) . . ?
C2 C3 H3 126.9 . . ?
N2 C3 H3 126.9 . . ?
N2 C4 C5 110.7(4) . . ?
N2 C4 H4A 109.5 . . ?
C5 C4 H4A 109.5 . . ?
N2 C4 H4B 109.5 . . ?
C5 C4 H4B 109.5 . . ?
H4A C4 H4B 108.1 . . ?
C7 C5 C6 118.8(5) . . ?
C7 C5 C4 120.6(5) . . ?
C6 C5 C4 120.6(5) . . ?
C8 C6 C5 120.8(5) . . ?
C8 C6 H6 119.6 . . ?
C5 C6 H6 119.6 . . ?
C9 C7 C5 120.5(5) . . ?
C9 C7 H7 119.7 . . ?
C5 C7 H7 119.7 . . ?
C6 C8 C10 121.1(5) . . ?
C6 C8 H8 119.4 . . ?
C10 C8 H8 119.4 . . ?
C7 C9 C10 121.7(5) . . ?
C7 C9 H9 119.2 . . ?
C10 C9 H9 119.2 . . ?
C9 C10 C8 117.1(5) . . ?
C9 C10 C10 120.4(3) . 2_456 ?
C8 C10 C10 122.5(3) . 2_456 ?
N3 C11 N4 111.7(5) . . ?
N3 C11 Cu 31.8(2) . . ?
N4 C11 Cu 143.5(4) . . ?
N3 C11 H11 124.1 . . ?
N4 C11 H11 124.1 . . ?
Cu C11 H11 92.3 . . ?
C13 C12 N4 106.8(5) . . ?
C13 C12 H13 126.6 . . ?
N4 C12 H13 126.6 . . ?
C12 C13 N3 108.7(5) . . ?
C12 C13 Cu 141.2(4) . . ?
N3 C13 Cu 32.4(2) . . ?
C12 C13 H12 125.6 . . ?
N3 C13 H12 125.6 . . ?
Cu C13 H12 93.2 . . ?
N4 C14 C15 112.5(5) . . ?
N4 C14 H14A 109.1 . . ?
C15 C14 H14A 109.1 . . ?
N4 C14 H14B 109.1 . . ?
C15 C14 H14B 109.1 . . ?
H14A C14 H14B 107.8 . . ?
C16 C15 C17 119.0(5) . . ?
C16 C15 C14 121.1(6) . . ?
C17 C15 C14 120.0(5) . . ?
C15 C16 C18 121.0(6) . . ?
C15 C16 H16 119.5 . . ?
C18 C16 H16 119.5 . . ?
C19 C17 C15 119.6(5) . . ?
C19 C17 H17 120.2 . . ?
C15 C17 H17 120.2 . . ?
C16 C18 C20 121.0(5) . . ?
C16 C18 H18 119.5 . . ?
C20 C18 H18 119.5 . . ?
C17 C19 C20 122.1(6) . . ?
C17 C19 H19 118.9 . . ?
C20 C19 H19 118.9 . . ?
C18 C20 C19 117.3(5) . . ?
C18 C20 C20 120.4(6) . 2_456 ?
C19 C20 C20 122.2(6) . 2_456 ?
C22 C21 H21A 109.5 . . ?
C22 C21 H21B 109.5 . . ?
H21A C21 H21B 109.5 . . ?
C22 C21 H21C 109.5 . . ?
H21A C21 H21C 109.5 . . ?
H21B C21 H21C 109.5 . . ?
O3 C22 C21 117.9(8) . . ?
O3 C22 C23 121.3(8) . . ?
C21 C22 C23 120.7(8) . . ?
C22 C23 H23A 109.5 . . ?
C22 C23 H23B 109.5 . . ?
H23A C23 H23B 109.5 . . ?
C22 C23 H23C 109.5 . . ?
H23A C23 H23C 109.5 . . ?
H23B C23 H23C 109.5 . . ?
C1 N1 C2 105.0(4) . . ?
C1 N1 Cu 125.8(4) . . ?
C2 N1 Cu 129.1(4) . . ?
C1 N2 C3 107.3(4) . . ?
C1 N2 C4 125.3(4) . . ?
C3 N2 C4 127.3(5) . . ?
C11 N3 C13 105.8(4) . . ?
C11 N3 Cu 128.1(4) . . ?
C13 N3 Cu 126.1(4) . . ?
C11 N4 C12 107.0(4) . . ?
C11 N4 C14 125.3(5) . . ?
C12 N4 C14 127.5(5) . . ?
O1 S O1 110.0(3) 2_556 . ?
O1 S O2 109.4(2) 2_556 2_556 ?
O1 S O2 109.3(2) . 2_556 ?
O1 S O2 109.3(2) 2_556 . ?
O1 S O2 109.4(2) . . ?
O2 S O2 109.5(4) 2_556 . ?
N1 Cu N1 180.00(14) . 3_556 ?
N1 Cu N3 89.41(17) . . ?
N1 Cu N3 90.59(17) 3_556 . ?
N1 Cu N3 90.59(17) . 3_556 ?
N1 Cu N3 89.41(17) 3_556 3_556 ?
N3 Cu N3 180.00(15) . 3_556 ?
N1 Cu O1W 92.50(15) . . ?
N1 Cu O1W 87.50(15) 3_556 . ?
N3 Cu O1W 89.66(15) . . ?
N3 Cu O1W 90.34(15) 3_556 . ?
N1 Cu O1W 87.50(15) . 3_556 ?
N1 Cu O1W 92.50(15) 3_556 3_556 ?
N3 Cu O1W 90.34(15) . 3_556 ?
N3 Cu O1W 89.66(15) 3_556 3_556 ?
O1W Cu O1W 180.00(14) . 3_556 ?

loop_
_geom_bond_atom_site_label_1
_geom_bond_atom_site_label_2
_geom_bond_distance
_geom_bond_site_symmetry_2
_geom_bond_publ_flag
C1 N1 1.325(7) . ?
C1 N2 1.337(7) . ?
C1 Cu 2.971(5) . ?
C1 H1 0.9300 . ?
C2 C3 1.343(8) . ?
C2 N1 1.381(7) . ?
C2 Cu 3.059(6) . ?
C2 H2 0.9300 . ?
C3 N2 1.376(7) . ?
C3 H3 0.9300 . ?
C4 N2 1.476(7) . ?
C4 C5 1.503(7) . ?
C4 H4A 0.9700 . ?
C4 H4B 0.9700 . ?
C5 C7 1.386(7) . ?
C5 C6 1.387(8) . ?
C6 C8 1.375(8) . ?
C6 H6 0.9300 . ?
C7 C9 1.376(7) . ?
C7 H7 0.9300 . ?
C8 C10 1.407(7) . ?
C8 H8 0.9300 . ?
C9 C10 1.394(7) . ?
C9 H9 0.9300 . ?
C10 C10 1.468(10) 2_456 ?
C11 N3 1.310(7) . ?
C11 N4 1.333(7) . ?
C11 Cu 3.001(5) . ?
C11 H11 0.9300 . ?
C12 C13 1.354(8) . ?
C12 N4 1.359(7) . ?
C12 H13 0.9300 . ?
C13 N3 1.372(7) . ?
C13 Cu 3.029(5) . ?
C13 H12 0.9300 . ?
C14 N4 1.461(7) . ?
C14 C15 1.516(8) . ?
C14 H14A 0.9700 . ?
C14 H14B 0.9700 . ?
C15 C16 1.383(8) . ?
C15 C17 1.395(8) . ?
C16 C18 1.384(8) . ?
C16 H16 0.9300 . ?
C17 C19 1.383(8) . ?
C17 H17 0.9300 . ?
C18 C20 1.394(8) . ?
C18 H18 0.9300 . ?
C19 C20 1.395(8) . ?
C19 H19 0.9300 . ?
C20 C20 1.477(11) 2_456 ?
C21 C22 1.439(12) . ?
C21 H21A 0.9600 . ?
C21 H21B 0.9600 . ?
C21 H21C 0.9600 . ?
C22 O3 1.218(9) . ?
C22 C23 1.474(10) . ?
C23 H23A 0.9600 . ?
C23 H23B 0.9600 . ?
C23 H23C 0.9600 . ?
N1 Cu 1.994(4) . ?
N3 Cu 2.010(4) . ?
O1 S 1.466(4) . ?
O2 S 1.469(4) . ?
O1W Cu 2.541(4) . ?
S O1 1.466(4) 2_556 ?
S O2 1.469(4) 2_556 ?
Cu N1 1.994(4) 3_556 ?
Cu N3 2.010(4) 3_556 ?
Cu O1W 2.541(4) 3_556 ?
